data_1508075
loop_
_publ_author_name
'Mathivathanan, Logesh'
'Rivera-Carrillo, Marlyn'
'Raptis, Raphael G'

_publ_section_title
;
 Three new multinuclear motifs in Cu(II)-pyrazolate chemistry
;
_journal_name_full
;
Inorganica Chimica Acta
;
_journal_page_first 201
_journal_page_last 205
_journal_paper_doi 10.1016/j.ica.2012.05.027
_journal_volume 391
_journal_year 2012
_chemical_formula_moiety 'C39 H43 Cu6 F9 N24 O11 S3'
_chemical_formula_sum 'C39 H43 Cu6 F9 N24 O11 S3'
_chemical_formula_weight 1672.39
_space_group_IT_number 163
_symmetry_cell_setting trigonal
_symmetry_space_group_name_Hall '-P 3 2c'
_symmetry_space_group_name_H-M 'P -3 1 c'
_atom_sites_solution_hydrogens geom
_atom_sites_solution_primary direct
_atom_sites_solution_secondary difmap
_cell_angle_alpha 90.00
_cell_angle_beta 90.00
_cell_angle_gamma 120.00
_cell_formula_units_Z 2
_cell_length_a 13.789(7)
_cell_length_b 13.789(7)
_cell_length_c 17.998(12)
_cell_measurement_reflns_used 2172
_cell_measurement_temperature 298(2)
_cell_measurement_theta_max 27.64
_cell_measurement_theta_min 2.05
_cell_volume 2964(3)
_computing_cell_refinement 'Bruker SAINT'
_computing_data_collection 'Bruker SMART'
_computing_data_reduction 'Bruker SAINT'
_computing_molecular_graphics 'Bruker SHELXTL'
_computing_publication_material 'Bruker SHELXTL'
_computing_structure_refinement 'SHELXL-97 (Sheldrick, 2008)'
_computing_structure_solution 'SHELXS-97 (Sheldrick, 2008)'
_diffrn_ambient_temperature 298(2)
_diffrn_measured_fraction_theta_full 0.999
_diffrn_measured_fraction_theta_max 0.940
_diffrn_measurement_device_type 'CCD area detector'
_diffrn_measurement_method '\f and \w scans'
_diffrn_radiation_monochromator graphite
_diffrn_radiation_source 'fine-focus sealed tube'
_diffrn_radiation_type MoK\a
_diffrn_radiation_wavelength 0.71073
_diffrn_reflns_av_R_equivalents 0.1385
_diffrn_reflns_av_sigmaI/netI 0.0879
_diffrn_reflns_limit_h_max 17
_diffrn_reflns_limit_h_min -17
_diffrn_reflns_limit_k_max 17
_diffrn_reflns_limit_k_min -17
_diffrn_reflns_limit_l_max 22
_diffrn_reflns_limit_l_min -16
_diffrn_reflns_number 15074
_diffrn_reflns_theta_full 25.00
_diffrn_reflns_theta_max 27.64
_diffrn_reflns_theta_min 2.05
_exptl_absorpt_coefficient_mu 2.324
_exptl_absorpt_correction_T_max 0.7841
_exptl_absorpt_correction_T_min 0.7678
_exptl_absorpt_correction_type multi-scan
_exptl_absorpt_process_details SADABS
_exptl_crystal_colour violet
_exptl_crystal_density_diffrn 1.874
_exptl_crystal_density_method 'not measured'
_exptl_crystal_description Polyhedron
_exptl_crystal_F_000 1672
_exptl_crystal_size_max 0.12
_exptl_crystal_size_mid 0.12
_exptl_crystal_size_min 0.11
_refine_diff_density_max 0.753
_refine_diff_density_min -0.723
_refine_diff_density_rms 0.114
_refine_ls_extinction_method none
_refine_ls_goodness_of_fit_ref 1.070
_refine_ls_hydrogen_treatment constr
_refine_ls_matrix_type full
_refine_ls_number_parameters 151
_refine_ls_number_reflns 2172
_refine_ls_number_restraints 1
_refine_ls_restrained_S_all 1.070
_refine_ls_R_factor_all 0.1489
_refine_ls_R_factor_gt 0.0603
_refine_ls_shift/su_max 0.000
_refine_ls_shift/su_mean 0.000
_refine_ls_structure_factor_coef Fsqd
_refine_ls_weighting_details 'calc w=1/[\s^2^(Fo^2^)+(0.0190P)^2^+9.1879P] where P=(Fo^2^+2Fc^2^)/3'
_refine_ls_weighting_scheme calc
_refine_ls_wR_factor_gt 0.0898
_refine_ls_wR_factor_ref 0.1097
_reflns_number_gt 1215
_reflns_number_total 2172
_reflns_threshold_expression >2sigma(I)
_cod_data_source_file Comp-1.cif.txt
_cod_data_source_block c
_cod_depositor_comments
;
The following automatic conversions were performed:

'_exptl_absorpt_correction_type' value 'Multi-scan' changed to
'multi-scan' according to the built-in table from CIF Core dictionary
named 'cif_core.dic' version 2.4.1 from 2010-06-29.

Automatic conversion script
Id: cif_fix_values 1715 2011-07-08 13:25:40Z adriana 
;
_cod_original_cell_volume 2963(3)
_cod_database_code 1508075

loop_
_symmetry_equiv_pos_as_xyz
'x, y, z'
'-y, x-y, z'
'-x+y, -x, z'
'-y, -x, -z+1/2'
'-x+y, y, -z+1/2'
'x, x-y, -z+1/2'
'-x, -y, -z'
'y, -x+y, -z'
'x-y, x, -z'
'y, x, z-1/2'
'x-y, -y, z-1/2'
'-x, -x+y, z-1/2'

loop_
_atom_site_label
_atom_site_type_symbol
_atom_site_fract_x
_atom_site_fract_y
_atom_site_fract_z
_atom_site_U_iso_or_equiv
_atom_site_adp_type
_atom_site_occupancy
_atom_site_symmetry_multiplicity
_atom_site_calc_flag
_atom_site_refinement_flags
Cu1 Cu 0.52091(5) 0.31602(5) 0.65344(4) 0.0380(2) Uani 1 1 d .
O1 O 0.6667 0.3333 0.6792(4) 0.0342(15) Uani 1 3 d SD
N1 N 0.3806(4) 0.3017(4) 0.6060(3) 0.0483(13) Uani 1 1 d .
N2 N 0.3872(5) 0.3431(5) 0.5370(3) 0.0622(16) Uani 1 1 d .
H2A H 0.4456 0.3689 0.5091 0.075 Uiso 1 1 calc R
N3 N 0.4555(4) 0.1552(4) 0.6673(3) 0.0395(12) Uani 1 1 d .
N4 N 0.5869(4) 0.4768(4) 0.6591(3) 0.0396(12) Uani 1 1 d .
H1A H 0.6667 0.3333 0.7500 0.4(3) Uiso 1 6 d SD
C1 C 0.2926(8) 0.3392(8) 0.5175(5) 0.088(3) Uani 1 1 d .
H1 H 0.2784 0.3628 0.4724 0.105 Uiso 1 1 calc R
C2 C 0.2205(7) 0.2946(7) 0.5753(5) 0.081(3) Uani 1 1 d .
H2 H 0.1476 0.2814 0.5787 0.097 Uiso 1 1 calc R
C3 C 0.2799(6) 0.2736(6) 0.6275(4) 0.063(2) Uani 1 1 d .
H3 H 0.2510 0.2422 0.6737 0.076 Uiso 1 1 calc R
C4 C 0.5409(5) 0.5428(5) 0.6648(4) 0.0505(17) Uani 1 1 d .
H4 H 0.4648 0.5181 0.6610 0.061 Uiso 1 1 calc R
C5 C 0.6222(6) 0.6511(5) 0.6770(4) 0.0569(19) Uani 1 1 d .
H5 H 0.6129 0.7128 0.6833 0.068 Uiso 1 1 calc R
C6 C 0.7211(5) 0.6493(5) 0.6779(3) 0.0495(17) Uani 1 1 d .
H6 H 0.7919 0.7114 0.6847 0.059 Uiso 1 1 calc R
C7 C 1.0000 1.0000 0.3629(17) 0.070(8) Uani 0.50 3 d SP
C8 C 0.6667 0.3333 0.3753(7) 0.058(3) Uani 1 3 d S
S2 S 0.6667 0.3333 0.47533(18) 0.0577(8) Uani 1 3 d S
F1 F 0.9071(7) 0.9891(8) 0.3906(5) 0.097(3) Uani 0.50 1 d P
F2 F 0.5678(4) 0.2635(4) 0.3478(3) 0.0973(16) Uani 1 1 d .
O2 O 0.6318(6) 0.2221(4) 0.4931(4) 0.117(2) Uani 1 1 d .
O3 O 0.9002(8) 0.8986(8) 0.2452(7) 0.102(4) Uani 0.50 1 d P
S1 S 1.0000 1.0000 0.2649(4) 0.0583(18) Uiso 0.50 3 d SP

loop_
_atom_site_aniso_label
_atom_site_aniso_U_11
_atom_site_aniso_U_22
_atom_site_aniso_U_33
_atom_site_aniso_U_23
_atom_site_aniso_U_13
_atom_site_aniso_U_12
Cu1 0.0324(4) 0.0354(4) 0.0475(4) -0.0002(3) -0.0034(4) 0.0179(3)
O1 0.030(2) 0.030(2) 0.043(4) 0.000 0.000 0.0148(11)
N1 0.041(3) 0.053(3) 0.051(4) 0.002(3) -0.007(3) 0.023(3)
N2 0.076(4) 0.077(4) 0.047(4) -0.003(3) -0.005(3) 0.049(4)
N3 0.032(3) 0.039(3) 0.044(3) -0.005(2) -0.002(2) 0.015(2)
N4 0.042(3) 0.043(3) 0.042(3) 0.003(2) 0.004(2) 0.028(3)
C1 0.117(8) 0.132(8) 0.068(6) -0.011(6) -0.029(6) 0.103(7)
C2 0.067(5) 0.129(8) 0.082(6) -0.017(6) -0.018(5) 0.075(6)
C3 0.056(5) 0.081(5) 0.062(5) 0.010(4) 0.001(4) 0.041(4)
C4 0.051(4) 0.051(4) 0.063(5) 0.006(3) -0.001(3) 0.035(4)
C5 0.074(5) 0.043(4) 0.072(5) 0.008(4) 0.012(4) 0.043(4)
C6 0.056(4) 0.029(3) 0.059(5) 0.002(3) 0.003(3) 0.017(3)
C7 0.031(8) 0.031(8) 0.15(3) 0.000 0.000 0.016(4)
C8 0.045(4) 0.045(4) 0.083(10) 0.000 0.000 0.023(2)
S2 0.0553(12) 0.0553(12) 0.062(2) 0.000 0.000 0.0276(6)
F1 0.079(6) 0.100(7) 0.122(8) -0.017(6) 0.017(6) 0.053(6)
F2 0.075(3) 0.100(3) 0.098(4) -0.020(3) -0.032(3) 0.029(3)
O2 0.177(7) 0.074(4) 0.101(5) 0.042(4) 0.023(4) 0.064(4)
O3 0.079(7) 0.072(7) 0.108(9) -0.010(8) 0.002(9) 0.002(5)

loop_
_atom_type_symbol
_atom_type_description
_atom_type_scat_dispersion_real
_atom_type_scat_dispersion_imag
_atom_type_scat_source
C C 0.0033 0.0016 'International Tables Vol C Tables 4.2.6.8 and 6.1.1.4'
H H 0.0000 0.0000 'International Tables Vol C Tables 4.2.6.8 and 6.1.1.4'
N N 0.0061 0.0033 'International Tables Vol C Tables 4.2.6.8 and 6.1.1.4'
O O 0.0106 0.0060 'International Tables Vol C Tables 4.2.6.8 and 6.1.1.4'
F F 0.0171 0.0103 'International Tables Vol C Tables 4.2.6.8 and 6.1.1.4'
S S 0.1246 0.1234 'International Tables Vol C Tables 4.2.6.8 and 6.1.1.4'
Cu Cu 0.3201 1.2651 'International Tables Vol C Tables 4.2.6.8 and 6.1.1.4'

loop_
_geom_angle_atom_site_label_1
_geom_angle_atom_site_label_2
_geom_angle_atom_site_label_3
_geom_angle
_geom_angle_site_symmetry_1
_geom_angle_site_symmetry_3
N4 Cu1 N3 169.6(2) . .
N4 Cu1 O1 88.96(14) . .
N3 Cu1 O1 88.36(13) . .
N4 Cu1 N1 90.7(2) . .
N3 Cu1 N1 93.8(2) . .
O1 Cu1 N1 168.8(2) . .
Cu1 O1 Cu1 114.56(14) . 2_655
Cu1 O1 Cu1 114.56(14) . 3_665
Cu1 O1 Cu1 114.56(14) 2_655 3_665
Cu1 O1 H1A 103.72(18) . .
Cu1 O1 H1A 103.72(18) 2_655 .
Cu1 O1 H1A 103.72(18) 3_665 .
C3 N1 N2 103.6(5) . .
C3 N1 Cu1 136.7(5) . .
N2 N1 Cu1 119.1(4) . .
C1 N2 N1 111.7(6) . .
C1 N2 H2A 124.1 . .
N1 N2 H2A 124.1 . .
C6 N3 N4 108.4(5) 2_655 2_655
C6 N3 Cu1 133.2(4) 2_655 .
N4 N3 Cu1 118.2(3) 2_655 .
C4 N4 N3 106.8(5) . 3_665
C4 N4 Cu1 131.9(4) . .
N3 N4 Cu1 120.8(3) 3_665 .
N2 C1 C2 107.4(7) . .
N2 C1 H1 126.3 . .
C2 C1 H1 126.3 . .
C1 C2 C3 104.0(7) . .
C1 C2 H2 128.0 . .
C3 C2 H2 128.0 . .
N1 C3 C2 113.4(7) . .
N1 C3 H3 123.3 . .
C2 C3 H3 123.3 . .
N4 C4 C5 110.2(6) . .
N4 C4 H4 124.9 . .
C5 C4 H4 124.9 . .
C4 C5 C6 105.2(5) . .
C4 C5 H5 127.4 . .
C6 C5 H5 127.4 . .
N3 C6 C5 109.4(5) 3_665 .
N3 C6 H6 125.3 3_665 .
C5 C6 H6 125.3 . .
F1 C7 F1 106.4(15) 3_675 2_765
F1 C7 F1 106.4(15) 3_675 .
F1 C7 F1 106.4(15) 2_765 .
F1 C7 S1 112.4(14) 3_675 .
F1 C7 S1 112.4(14) 2_765 .
F1 C7 S1 112.4(14) . .
F1 C7 S1 112.4(14) 3_675 4_775
F1 C7 S1 112.4(14) 2_765 4_775
F1 C7 S1 112.4(14) . 4_775
S1 C7 S1 0.000(1) . 4_775
F2 C8 F2 106.6(7) . 2_655
F2 C8 F2 106.6(7) . 3_665
F2 C8 F2 106.6(7) 2_655 3_665
F2 C8 S2 112.2(6) . .
F2 C8 S2 112.2(6) 2_655 .
F2 C8 S2 112.2(6) 3_665 .
O2 S2 O2 114.9(2) . 2_655
O2 S2 O2 114.9(2) . 3_665
O2 S2 O2 114.9(2) 2_655 3_665
O2 S2 C8 103.2(3) . .
O2 S2 C8 103.2(3) 2_655 .
O2 S2 C8 103.2(3) 3_665 .
O3 O3 S1 62.4(5) 5_655 4_775
O3 O3 O3 118.5(5) 5_655 6_565
S1 O3 O3 60.8(5) 4_775 6_565
O3 O3 S1 60.0(5) 5_655 .
S1 O3 S1 21.8(7) 4_775 .
O3 O3 S1 58.5(5) 6_565 .
S1 S1 O3 82.5(6) 4_775 4_775
S1 S1 O3 82.5(6) 4_775 5_655
O3 S1 O3 118.3(3) 4_775 5_655
S1 S1 O3 82.5(6) 4_775 6_565
O3 S1 O3 118.3(3) 4_775 6_565
O3 S1 O3 118.3(3) 5_655 6_565
S1 S1 O3 75.7(6) 4_775 .
O3 S1 O3 158.1(7) 4_775 .
O3 S1 O3 57.6(9) 5_655 .
O3 S1 O3 60.7(9) 6_565 .
S1 S1 O3 75.7(6) 4_775 2_765
O3 S1 O3 57.6(9) 4_775 2_765
O3 S1 O3 60.7(9) 5_655 2_765
O3 S1 O3 158.1(7) 6_565 2_765
O3 S1 O3 114.1(5) . 2_765
S1 S1 O3 75.7(6) 4_775 3_675
O3 S1 O3 60.7(9) 4_775 3_675
O3 S1 O3 158.1(7) 5_655 3_675
O3 S1 O3 57.6(9) 6_565 3_675
O3 S1 O3 114.1(5) . 3_675
O3 S1 O3 114.1(5) 2_765 3_675
S1 S1 C7 180.000(19) 4_775 .
O3 S1 C7 97.5(6) 4_775 .
O3 S1 C7 97.5(6) 5_655 .
O3 S1 C7 97.5(6) 6_565 .
O3 S1 C7 104.3(6) . .
O3 S1 C7 104.3(6) 2_765 .
O3 S1 C7 104.3(6) 3_675 .
S1 S1 C7 0.000(12) 4_775 4_775
O3 S1 C7 82.5(6) 4_775 4_775
O3 S1 C7 82.5(6) 5_655 4_775
O3 S1 C7 82.5(6) 6_565 4_775
O3 S1 C7 75.7(6) . 4_775
O3 S1 C7 75.7(6) 2_765 4_775
O3 S1 C7 75.7(6) 3_675 4_775
C7 S1 C7 180.000(3) . 4_775

loop_
_geom_bond_atom_site_label_1
_geom_bond_atom_site_label_2
_geom_bond_distance
_geom_bond_site_symmetry_2
Cu1 N4 1.933(5) .
Cu1 N3 1.948(5) .
Cu1 O1 1.9577(19) .
Cu1 N1 2.032(5) .
O1 Cu1 1.9577(19) 2_655
O1 Cu1 1.9577(19) 3_665
O1 H1A 1.273(6) .
N1 C3 1.300(8) .
N1 N2 1.351(7) .
N2 C1 1.325(8) .
N2 H2A 0.8600 .
N3 C6 1.335(7) 2_655
N3 N4 1.365(6) 2_655
N4 C4 1.348(7) .
N4 N3 1.365(6) 3_665
C1 C2 1.356(11) .
C1 H1 0.9300 .
C2 C3 1.369(9) .
C2 H2 0.9300 .
C3 H3 0.9300 .
C4 C5 1.364(8) .
C4 H4 0.9300 .
C5 C6 1.376(8) .
C5 H5 0.9300 .
C6 N3 1.335(7) 3_665
C6 H6 0.9300 .
C7 F1 1.311(14) 3_675
C7 F1 1.311(14) 2_765
C7 F1 1.311(14) .
C7 S1 1.76(3) .
C7 S1 2.30(3) 4_775
C8 F2 1.310(6) .
C8 F2 1.310(6) 2_655
C8 F2 1.310(6) 3_665
C8 S2 1.801(14) .
S2 O2 1.396(5) .
S2 O2 1.396(5) 2_655
S2 O2 1.396(5) 3_665
O3 O3 1.36(2) 5_655
O3 S1 1.399(9) 4_775
O3 O3 1.43(2) 6_565
O3 S1 1.431(9) .
S1 S1 0.537(16) 4_775
S1 O3 1.399(9) 4_775
S1 O3 1.399(9) 5_655
S1 O3 1.399(9) 6_565
S1 O3 1.431(9) 2_765
S1 O3 1.431(9) 3_675
S1 C7 2.30(3) 4_775
